data_4309953
loop_
_publ_author_name
'Mohamed M. Ibrahim'
'Jan Seebacher'
'Gunther Steinfeld'
'Heinrich Vahrenkamp'

_publ_section_title
;
Tris(thioimidazolyl)borate-Zinc-Thiolate Complexes for the Modeling of
Biological Thiolate Alkylations
;
_journal_name_full 'Inorganic Chemistry'
_journal_page_first 8531
_journal_page_last 8538
_journal_paper_doi 10.1021/ic0508270
_journal_volume 44
_journal_year 2005
_chemical_formula_sum 'C38 H51 B N6 O3 S4 Zn'
_chemical_formula_weight 844.27
_chemical_melting_point 281
_chemical_name_common S3ZnSEt
_chemical_name_systematic
; 
 ? 
;
_space_group_IT_number 61
_symmetry_cell_setting orthorhombic
_symmetry_space_group_name_Hall '-P 2ac 2ab'
_symmetry_space_group_name_H-M 'P b c a'
_atom_sites_solution_hydrogens geom
_atom_sites_solution_primary direct
_atom_sites_solution_secondary difmap
_audit_creation_method SHELXL-97
_cell_angle_alpha 90.00
_cell_angle_beta 90.00
_cell_angle_gamma 90.00
_cell_formula_units_Z 8
_cell_length_a 13.335(2)
_cell_length_b 17.244(3)
_cell_length_c 36.902(5)
_cell_measurement_temperature 183(2)
_cell_volume 8486(2)
_computing_cell_refinement 'Bruker SMART'
_computing_data_collection 'Bruker SMART'
_computing_data_reduction 'Bruker SHELXTL'
_computing_molecular_graphics 'Bruker SHELXTL'
_computing_publication_material 'Bruker SHELXTL'
_computing_structure_refinement 'SHELXL-97 (Sheldrick, 1997)'
_computing_structure_solution 'SHELXS-97 (Sheldrick, 1990)'
_diffrn_ambient_temperature 183(2)
_diffrn_measured_fraction_theta_full 0.775
_diffrn_measured_fraction_theta_max 0.775
_diffrn_measurement_device_type 'CCD area detector'
_diffrn_measurement_method 'phi and omega scans'
_diffrn_radiation_monochromator graphite
_diffrn_radiation_source 'fine-focus sealed tube'
_diffrn_radiation_type MoK\a
_diffrn_radiation_wavelength 0.71073
_diffrn_reflns_av_R_equivalents 0.0338
_diffrn_reflns_av_sigmaI/netI 0.0410
_diffrn_reflns_limit_h_max 18
_diffrn_reflns_limit_h_min -8
_diffrn_reflns_limit_k_max 22
_diffrn_reflns_limit_k_min -18
_diffrn_reflns_limit_l_max 43
_diffrn_reflns_limit_l_min -39
_diffrn_reflns_number 30869
_diffrn_reflns_theta_full 29.54
_diffrn_reflns_theta_max 29.54
_diffrn_reflns_theta_min 1.88
_exptl_absorpt_coefficient_mu 0.818
_exptl_absorpt_correction_type SADABS
_exptl_crystal_colour colorless
_exptl_crystal_density_diffrn 1.322
_exptl_crystal_density_method 'not measured'
_exptl_crystal_description isometric
_exptl_crystal_F_000 3552
_exptl_crystal_size_max 0.21
_exptl_crystal_size_mid 0.24
_exptl_crystal_size_min 0.37
_refine_diff_density_max 0.661
_refine_diff_density_min -0.566
_refine_diff_density_rms 0.073
_refine_ls_extinction_method none
_refine_ls_goodness_of_fit_ref 1.023
_refine_ls_hydrogen_treatment mixed
_refine_ls_matrix_type full
_refine_ls_number_parameters 481
_refine_ls_number_reflns 9186
_refine_ls_number_restraints 0
_refine_ls_restrained_S_all 1.023
_refine_ls_R_factor_all 0.0803
_refine_ls_R_factor_gt 0.0466
_refine_ls_shift/su_max 0.001
_refine_ls_shift/su_mean 0.000
_refine_ls_structure_factor_coef Fsqd
_refine_ls_weighting_details 'calc w=1/[\s^2^(Fo^2^)+(0.0660P)^2^+7.4473P] where P=(Fo^2^+2Fc^2^)/3'
_refine_ls_weighting_scheme calc
_refine_ls_wR_factor_gt 0.1176
_refine_ls_wR_factor_ref 0.1373
_reflns_number_gt 6135
_reflns_number_total 9186
_reflns_threshold_expression >2sigma(I)
_cod_data_source_file ic0508270si20050523_114753_01.cif
_cod_data_source_block mohamem
_cod_depositor_comments
;
The following automatic conversions were performed:
'_symmetry_cell_setting' value 'Orthorhombic' changed to 'orthorhombic'
according to '/home/saulius/struct/CIF-dictionaries/cif_core.dic'
dictionary named 'cif_core.dic' version 2.4.1 from 2010-06-29.

Automatic conversion script
Id: cif_fix_enum 1527 2010-12-29 10:47:43Z saulius 
;
_cod_database_code 4309953

loop_
_symmetry_equiv_pos_as_xyz
'x, y, z'
'-x+1/2, -y, z+1/2'
'-x, y+1/2, -z+1/2'
'x+1/2, -y+1/2, -z'
'-x, -y, -z'
'x-1/2, y, -z-1/2'
'x, -y-1/2, z-1/2'
'-x-1/2, y-1/2, z'

loop_
_atom_site_label
_atom_site_type_symbol
_atom_site_fract_x
_atom_site_fract_y
_atom_site_fract_z
_atom_site_U_iso_or_equiv
_atom_site_adp_type
_atom_site_occupancy
_atom_site_symmetry_multiplicity
_atom_site_calc_flag
_atom_site_refinement_flags
_atom_site_disorder_assembly
_atom_site_disorder_group
Zn1 Zn 0.71501(2) 0.130382(19) 0.128760(11) 0.02946(12) Uani 1 1 d . . .
S1 S 0.63006(5) 0.06687(5) 0.08010(2) 0.0313(2) Uani 1 1 d . . .
S2 S 0.87923(5) 0.14820(4) 0.10520(3) 0.0305(2) Uani 1 1 d . . .
S3 S 0.73000(6) 0.03545(4) 0.17530(2) 0.0308(2) Uani 1 1 d . . .
S4 S 0.63530(6) 0.23818(5) 0.14903(3) 0.0435(3) Uani 1 1 d . . .
N1 N 0.74855(19) 0.06539(15) 0.02042(8) 0.0312(6) Uani 1 1 d . . .
N2 N 1.01522(17) 0.07598(14) 0.14797(8) 0.0284(6) Uani 1 1 d . . .
N3 N 0.62063(18) -0.09285(15) 0.15991(8) 0.0316(6) Uani 1 1 d . . .
N4 N 0.81033(17) -0.00583(14) 0.06420(8) 0.0278(6) Uani 1 1 d . . .
N5 N 0.91177(17) -0.00661(13) 0.12297(8) 0.0274(6) Uani 1 1 d . . .
N6 N 0.74029(18) -0.07511(13) 0.12080(8) 0.0260(6) Uani 1 1 d . . .
B1 B 0.8352(2) -0.05080(19) 0.09893(11) 0.0280(8) Uani 1 1 d . . .
H1 H 0.8688 -0.0999 0.0911 0.034 Uiso 1 1 calc R . .
O1 O 0.4761(4) 0.2764(2) 0.08506(16) 0.131(2) Uani 1 1 d . . .
H1A H 0.5227 0.2593 0.0981 0.196 Uiso 1 1 calc R . .
O2 O 0.6748(3) 0.0504(2) 0.26532(10) 0.0755(10) Uani 1 1 d . . .
H2 H 0.6744 0.0271 0.2453 0.113 Uiso 1 1 calc R . .
O3 O 0.8944(2) 0.08337(17) -0.07278(9) 0.0592(8) Uani 1 1 d . . .
H3 H 0.9239 0.1261 -0.0703 0.089 Uiso 1 1 calc R . .
C1 C 0.7324(2) 0.04036(17) 0.05486(10) 0.0283(7) Uani 1 1 d . . .
C2 C 0.8385(2) 0.0349(2) 0.00798(11) 0.0372(8) Uani 1 1 d . . .
H2A H 0.8679 0.0431 -0.0151 0.045 Uiso 1 1 calc R . .
C3 C 0.8758(2) -0.00859(19) 0.03492(10) 0.0356(8) Uani 1 1 d . . .
H3A H 0.9370 -0.0367 0.0341 0.043 Uiso 1 1 calc R . .
C4 C 0.6792(2) 0.10921(19) -0.00157(10) 0.0337(8) Uani 1 1 d . . .
C5 C 0.6812(3) 0.1897(2) 0.00013(11) 0.0417(9) Uani 1 1 d . . .
C6 C 0.6146(3) 0.2299(2) -0.02232(12) 0.0495(10) Uani 1 1 d . . .
H6A H 0.6134 0.2850 -0.0217 0.059 Uiso 1 1 calc R . .
C7 C 0.5510(3) 0.1913(2) -0.04519(12) 0.0493(10) Uani 1 1 d . . .
H7A H 0.5069 0.2198 -0.0604 0.059 Uiso 1 1 calc R . .
C8 C 0.5504(3) 0.1112(2) -0.04634(11) 0.0449(9) Uani 1 1 d . . .
H8A H 0.5057 0.0850 -0.0622 0.054 Uiso 1 1 calc R . .
C9 C 0.6150(2) 0.0687(2) -0.02432(10) 0.0371(8) Uani 1 1 d . . .
C10 C 0.6156(3) -0.0189(2) -0.02536(12) 0.0492(10) Uani 1 1 d . . .
H10A H 0.6653 -0.0386 -0.0081 0.074 Uiso 1 1 calc R . .
H10B H 0.6328 -0.0365 -0.0498 0.074 Uiso 1 1 calc R . .
H10C H 0.5490 -0.0385 -0.0188 0.074 Uiso 1 1 calc R . .
C11 C 0.7498(4) 0.2325(2) 0.02572(13) 0.0608(12) Uani 1 1 d . . .
H11A H 0.7908 0.1951 0.0392 0.091 Uiso 1 1 calc R . .
H11B H 0.7097 0.2631 0.0428 0.091 Uiso 1 1 calc R . .
H11C H 0.7937 0.2672 0.0119 0.091 Uiso 1 1 calc R . .
C12 C 0.9356(2) 0.06918(16) 0.12510(9) 0.0266(7) Uani 1 1 d . . .
C13 C 1.0407(2) 0.00360(18) 0.16100(10) 0.0333(8) Uani 1 1 d . . .
H13A H 1.0930 -0.0082 0.1776 0.040 Uiso 1 1 calc R . .
C14 C 0.9765(2) -0.04707(17) 0.14548(10) 0.0306(7) Uani 1 1 d . . .
H14A H 0.9759 -0.1015 0.1494 0.037 Uiso 1 1 calc R . .
C15 C 1.0696(2) 0.14683(17) 0.15491(10) 0.0313(8) Uani 1 1 d . . .
C16 C 1.1457(3) 0.16743(19) 0.13119(11) 0.0401(9) Uani 1 1 d . . .
C17 C 1.1993(3) 0.2348(2) 0.13882(13) 0.0496(11) Uani 1 1 d . . .
H17A H 1.2521 0.2505 0.1232 0.059 Uiso 1 1 calc R . .
C18 C 1.1766(3) 0.27884(19) 0.16890(12) 0.0467(10) Uani 1 1 d . . .
H18A H 1.2138 0.3247 0.1737 0.056 Uiso 1 1 calc R . .
C19 C 1.1002(3) 0.2571(2) 0.19210(12) 0.0440(9) Uani 1 1 d . . .
H19A H 1.0855 0.2880 0.2127 0.053 Uiso 1 1 calc R . .
C20 C 1.0446(2) 0.19011(19) 0.18541(10) 0.0367(8) Uani 1 1 d . . .
C21 C 0.9617(3) 0.1646(2) 0.21035(12) 0.0520(11) Uani 1 1 d . . .
H21A H 0.9317 0.1166 0.2011 0.078 Uiso 1 1 calc R . .
H21B H 0.9104 0.2051 0.2116 0.078 Uiso 1 1 calc R . .
H21C H 0.9890 0.1553 0.2346 0.078 Uiso 1 1 calc R . .
C22 C 1.1690(3) 0.1200(2) 0.09800(13) 0.0597(12) Uani 1 1 d . . .
H22A H 1.1240 0.0750 0.0970 0.090 Uiso 1 1 calc R . .
H22B H 1.2387 0.1021 0.0991 0.090 Uiso 1 1 calc R . .
H22C H 1.1593 0.1518 0.0763 0.090 Uiso 1 1 calc R . .
C23 C 0.6985(2) -0.04585(17) 0.15085(9) 0.0280(7) Uani 1 1 d . . .
C24 C 0.6128(2) -0.15193(18) 0.13489(10) 0.0349(8) Uani 1 1 d . . .
H24A H 0.5646 -0.1925 0.1348 0.042 Uiso 1 1 calc R . .
C25 C 0.6863(2) -0.14091(17) 0.11077(10) 0.0320(8) Uani 1 1 d . . .
H25A H 0.6995 -0.1726 0.0903 0.038 Uiso 1 1 calc R . .
C26 C 0.5583(2) -0.08335(19) 0.19156(11) 0.0390(9) Uani 1 1 d . . .
C27 C 0.5941(3) -0.1126(2) 0.22473(12) 0.0492(10) Uani 1 1 d . . .
C28 C 0.5334(3) -0.1014(3) 0.25486(13) 0.0669(14) Uani 1 1 d . . .
H28A H 0.5544 -0.1201 0.2779 0.080 Uiso 1 1 calc R . .
C29 C 0.4429(4) -0.0635(3) 0.25163(16) 0.0749(16) Uani 1 1 d . . .
H29A H 0.4030 -0.0553 0.2726 0.090 Uiso 1 1 calc R . .
C30 C 0.4095(3) -0.0377(3) 0.21899(17) 0.0666(15) Uani 1 1 d . . .
H30A H 0.3458 -0.0132 0.2174 0.080 Uiso 1 1 calc R . .
C31 C 0.4674(3) -0.0466(2) 0.18773(13) 0.0485(10) Uani 1 1 d . . .
C32 C 0.4310(3) -0.0188(3) 0.15159(15) 0.0679(14) Uani 1 1 d . . .
H32A H 0.4812 -0.0308 0.1330 0.102 Uiso 1 1 calc R . .
H32B H 0.4203 0.0374 0.1525 0.102 Uiso 1 1 calc R . .
H32C H 0.3678 -0.0447 0.1456 0.102 Uiso 1 1 calc R . .
C33 C 0.6931(3) -0.1527(3) 0.22745(14) 0.0610(12) Uani 1 1 d . . .
H33A H 0.7045 -0.1689 0.2526 0.092 Uiso 1 1 calc R . .
H33B H 0.7465 -0.1171 0.2199 0.092 Uiso 1 1 calc R . .
H33C H 0.6932 -0.1983 0.2116 0.092 Uiso 1 1 calc R . .
C34 C 0.5447(5) 0.1988(4) 0.1816(2) 0.153(4) Uani 1 1 d . . .
H34A H 0.5487 0.1416 0.1799 0.183 Uiso 1 1 calc R . .
H34B H 0.5690 0.2130 0.2061 0.183 Uiso 1 1 calc R . .
C35 C 0.4513(4) 0.2167(5) 0.1805(2) 0.138(3) Uani 1 1 d . . .
H35A H 0.4152 0.1886 0.1995 0.207 Uiso 1 1 calc R . .
H35B H 0.4237 0.2024 0.1568 0.207 Uiso 1 1 calc R . .
H35C H 0.4435 0.2726 0.1842 0.207 Uiso 1 1 calc R . .
C36 C 0.4431(4) 0.2192(3) 0.06268(18) 0.096(2) Uani 1 1 d . . .
H36A H 0.4250 0.1735 0.0771 0.144 Uiso 1 1 calc R . .
H36B H 0.4964 0.2054 0.0456 0.144 Uiso 1 1 calc R . .
H36C H 0.3842 0.2374 0.0493 0.144 Uiso 1 1 calc R . .
C37 C 0.7339(4) 0.1183(3) 0.26249(18) 0.0823(18) Uani 1 1 d . . .
H37A H 0.7425 0.1414 0.2866 0.123 Uiso 1 1 calc R . .
H37B H 0.7004 0.1556 0.2465 0.123 Uiso 1 1 calc R . .
H37C H 0.7997 0.1051 0.2524 0.123 Uiso 1 1 calc R . .
C38 C 0.8032(3) 0.0951(3) -0.09039(15) 0.0695(14) Uani 1 1 d . . .
H38A H 0.7656 0.1361 -0.0780 0.104 Uiso 1 1 calc R . .
H38B H 0.7642 0.0469 -0.0900 0.104 Uiso 1 1 calc R . .
H38C H 0.8157 0.1104 -0.1156 0.104 Uiso 1 1 calc R . .

loop_
_atom_site_aniso_label
_atom_site_aniso_U_11
_atom_site_aniso_U_22
_atom_site_aniso_U_33
_atom_site_aniso_U_23
_atom_site_aniso_U_13
_atom_site_aniso_U_12
Zn1 0.02962(17) 0.02760(17) 0.0312(3) -0.00045(16) 0.00049(15) 0.00073(13)
S1 0.0268(3) 0.0378(4) 0.0294(6) -0.0019(4) -0.0012(3) 0.0014(3)
S2 0.0272(3) 0.0268(3) 0.0374(6) 0.0067(3) -0.0024(3) 0.0002(3)
S3 0.0400(4) 0.0267(3) 0.0258(6) -0.0025(3) 0.0015(3) -0.0052(3)
S4 0.0417(4) 0.0330(4) 0.0558(8) -0.0001(4) 0.0130(4) 0.0064(3)
N1 0.0306(12) 0.0378(14) 0.025(2) 0.0049(12) -0.0013(11) -0.0003(10)
N2 0.0286(12) 0.0284(12) 0.0283(19) 0.0020(11) -0.0036(11) -0.0026(9)
N3 0.0358(13) 0.0332(13) 0.0259(19) -0.0050(12) 0.0047(11) -0.0072(10)
N4 0.0293(12) 0.0326(12) 0.0215(19) -0.0004(11) 0.0014(10) -0.0002(10)
N5 0.0282(12) 0.0273(11) 0.0267(19) 0.0030(11) -0.0017(11) -0.0013(9)
N6 0.0310(12) 0.0239(11) 0.0232(19) 0.0002(11) -0.0012(10) -0.0011(9)
B1 0.0299(16) 0.0270(15) 0.027(3) -0.0004(15) -0.0024(14) 0.0026(12)
O1 0.140(4) 0.052(2) 0.200(6) -0.010(3) -0.111(4) 0.012(2)
O2 0.075(2) 0.078(2) 0.074(3) -0.0171(18) 0.0182(19) -0.0210(17)
O3 0.0672(18) 0.0581(17) 0.052(2) 0.0159(15) 0.0106(15) 0.0067(14)
C1 0.0279(14) 0.0312(14) 0.026(2) -0.0010(13) -0.0024(12) -0.0025(11)
C2 0.0330(16) 0.052(2) 0.027(2) 0.0032(16) 0.0037(14) 0.0015(14)
C3 0.0297(15) 0.0456(18) 0.031(3) 0.0018(16) 0.0043(14) 0.0025(13)
C4 0.0326(15) 0.0426(17) 0.026(2) 0.0064(15) -0.0009(13) -0.0003(13)
C5 0.0505(19) 0.0435(18) 0.031(3) 0.0037(16) -0.0090(16) -0.0037(15)
C6 0.066(2) 0.043(2) 0.040(3) 0.0080(18) -0.006(2) 0.0043(17)
C7 0.049(2) 0.061(2) 0.037(3) 0.009(2) -0.0058(18) 0.0113(18)
C8 0.0384(18) 0.063(2) 0.034(3) -0.0005(18) -0.0098(16) 0.0020(16)
C9 0.0326(16) 0.0460(18) 0.033(3) 0.0011(16) -0.0025(14) -0.0011(14)
C10 0.045(2) 0.047(2) 0.056(3) -0.0090(19) -0.0115(18) -0.0037(16)
C11 0.081(3) 0.046(2) 0.056(4) 0.005(2) -0.022(2) -0.014(2)
C12 0.0259(13) 0.0283(13) 0.026(2) 0.0027(13) 0.0008(12) 0.0000(11)
C13 0.0347(16) 0.0340(15) 0.031(2) 0.0082(14) -0.0084(14) 0.0021(12)
C14 0.0359(15) 0.0279(14) 0.028(2) 0.0062(13) -0.0024(14) 0.0034(12)
C15 0.0292(14) 0.0284(14) 0.036(3) 0.0042(14) -0.0072(13) -0.0018(11)
C16 0.0409(18) 0.0371(17) 0.042(3) 0.0093(16) -0.0006(16) -0.0031(14)
C17 0.0452(19) 0.0407(19) 0.063(3) 0.0087(19) 0.0072(19) -0.0116(15)
C18 0.0435(19) 0.0330(17) 0.064(3) 0.0019(18) -0.0091(19) -0.0080(14)
C19 0.0415(18) 0.0396(18) 0.051(3) -0.0067(18) -0.0088(17) 0.0014(14)
C20 0.0343(16) 0.0383(17) 0.038(3) 0.0003(16) -0.0074(15) -0.0007(13)
C21 0.053(2) 0.063(2) 0.041(3) -0.014(2) 0.0103(19) -0.0076(18)
C22 0.076(3) 0.054(2) 0.049(3) 0.001(2) 0.028(2) -0.012(2)
C23 0.0327(14) 0.0288(14) 0.023(2) 0.0028(13) -0.0003(13) -0.0035(11)
C24 0.0401(17) 0.0311(15) 0.033(3) -0.0070(14) -0.0008(14) -0.0090(12)
C25 0.0397(16) 0.0267(14) 0.029(2) -0.0042(13) -0.0018(14) -0.0022(12)
C26 0.0400(17) 0.0393(17) 0.038(3) -0.0126(16) 0.0113(16) -0.0171(14)
C27 0.059(2) 0.059(2) 0.029(3) -0.0069(19) 0.0052(18) -0.0314(19)
C28 0.072(3) 0.088(3) 0.041(3) -0.019(2) 0.012(2) -0.042(3)
C29 0.068(3) 0.098(4) 0.058(4) -0.041(3) 0.030(3) -0.038(3)
C30 0.043(2) 0.070(3) 0.087(5) -0.032(3) 0.021(2) -0.0165(19)
C31 0.0432(19) 0.0440(19) 0.058(3) -0.0120(19) 0.0109(19) -0.0121(15)
C32 0.042(2) 0.061(3) 0.101(5) 0.004(3) 0.011(2) 0.0025(18)
C33 0.063(3) 0.068(3) 0.052(4) 0.013(2) -0.012(2) -0.022(2)
C34 0.124(5) 0.114(5) 0.221(10) 0.091(6) 0.120(6) 0.073(4)
C35 0.061(3) 0.200(8) 0.152(8) 0.069(6) 0.039(4) 0.011(4)
C36 0.070(3) 0.090(4) 0.128(6) -0.023(4) -0.020(3) 0.026(3)
C37 0.075(3) 0.066(3) 0.106(5) -0.025(3) 0.032(3) -0.016(2)
C38 0.067(3) 0.061(3) 0.081(4) 0.014(3) 0.016(3) 0.018(2)

loop_
_atom_type_symbol
_atom_type_description
_atom_type_scat_dispersion_real
_atom_type_scat_dispersion_imag
_atom_type_scat_source
C C 0.0033 0.0016 'International Tables Vol C Tables 4.2.6.8 and 6.1.1.4'
H H 0.0000 0.0000 'International Tables Vol C Tables 4.2.6.8 and 6.1.1.4'
B B 0.0013 0.0007 'International Tables Vol C Tables 4.2.6.8 and 6.1.1.4'
N N 0.0061 0.0033 'International Tables Vol C Tables 4.2.6.8 and 6.1.1.4'
O O 0.0106 0.0060 'International Tables Vol C Tables 4.2.6.8 and 6.1.1.4'
S S 0.1246 0.1234 'International Tables Vol C Tables 4.2.6.8 and 6.1.1.4'
Zn Zn 0.2839 1.4301 'International Tables Vol C Tables 4.2.6.8 and 6.1.1.4'

loop_
_geom_angle_atom_site_label_1
_geom_angle_atom_site_label_2
_geom_angle_atom_site_label_3
_geom_angle
_geom_angle_site_symmetry_1
_geom_angle_site_symmetry_3
_geom_angle_publ_flag
S4 Zn1 S2 116.52(3) . . ?
S4 Zn1 S3 111.40(4) . . ?
S2 Zn1 S3 105.99(3) . . ?
S4 Zn1 S1 113.67(4) . . ?
S2 Zn1 S1 102.79(3) . . ?
S3 Zn1 S1 105.47(3) . . ?
C1 S1 Zn1 98.81(11) . . ?
C12 S2 Zn1 98.28(10) . . ?
C23 S3 Zn1 99.30(12) . . ?
C34 S4 Zn1 102.8(2) . . ?
C1 N1 C2 109.0(3) . . ?
C1 N1 C4 126.2(3) . . ?
C2 N1 C4 124.5(3) . . ?
C12 N2 C13 109.3(2) . . ?
C12 N2 C15 125.1(2) . . ?
C13 N2 C15 125.5(3) . . ?
C23 N3 C24 109.5(3) . . ?
C23 N3 C26 124.9(3) . . ?
C24 N3 C26 125.6(3) . . ?
C1 N4 C3 107.7(3) . . ?
C1 N4 B1 132.6(3) . . ?
C3 N4 B1 119.8(3) . . ?
C12 N5 C14 107.8(2) . . ?
C12 N5 B1 131.7(3) . . ?
C14 N5 B1 120.3(2) . . ?
C23 N6 C25 108.2(3) . . ?
C23 N6 B1 131.7(3) . . ?
C25 N6 B1 120.1(3) . . ?
N4 B1 N5 111.8(2) . . ?
N4 B1 N6 113.1(2) . . ?
N5 B1 N6 111.7(3) . . ?
N4 C1 N1 107.7(3) . . ?
N4 C1 S1 129.0(3) . . ?
N1 C1 S1 123.3(2) . . ?
C3 C2 N1 106.7(3) . . ?
C2 C3 N4 108.9(3) . . ?
C9 C4 C5 122.8(3) . . ?
C9 C4 N1 118.2(3) . . ?
C5 C4 N1 119.1(3) . . ?
C4 C5 C6 117.2(3) . . ?
C4 C5 C11 121.8(3) . . ?
C6 C5 C11 120.9(3) . . ?
C7 C6 C5 121.1(4) . . ?
C6 C7 C8 120.6(4) . . ?
C7 C8 C9 120.3(3) . . ?
C4 C9 C8 118.0(3) . . ?
C4 C9 C10 121.0(3) . . ?
C8 C9 C10 121.0(3) . . ?
N5 C12 N2 107.7(2) . . ?
N5 C12 S2 129.8(2) . . ?
N2 C12 S2 122.5(2) . . ?
C14 C13 N2 106.4(3) . . ?
C13 C14 N5 108.9(3) . . ?
C16 C15 C20 123.3(3) . . ?
C16 C15 N2 118.2(3) . . ?
C20 C15 N2 118.5(3) . . ?
C15 C16 C17 117.5(4) . . ?
C15 C16 C22 121.7(3) . . ?
C17 C16 C22 120.8(3) . . ?
C18 C17 C16 120.6(4) . . ?
C17 C18 C19 120.8(3) . . ?
C18 C19 C20 120.4(4) . . ?
C15 C20 C19 117.4(3) . . ?
C15 C20 C21 120.9(3) . . ?
C19 C20 C21 121.6(4) . . ?
N6 C23 N3 107.3(3) . . ?
N6 C23 S3 129.8(2) . . ?
N3 C23 S3 122.9(2) . . ?
C25 C24 N3 106.5(3) . . ?
C24 C25 N6 108.5(3) . . ?
C31 C26 C27 123.6(4) . . ?
C31 C26 N3 118.5(4) . . ?
C27 C26 N3 118.0(3) . . ?
C28 C27 C26 116.7(4) . . ?
C28 C27 C33 121.7(4) . . ?
C26 C27 C33 121.6(4) . . ?
C29 C28 C27 120.5(5) . . ?
C30 C29 C28 121.3(4) . . ?
C29 C30 C31 121.0(4) . . ?
C26 C31 C30 117.0(4) . . ?
C26 C31 C32 121.7(4) . . ?
C30 C31 C32 121.4(4) . . ?
C35 C34 S4 121.9(6) . . ?

loop_
_geom_bond_atom_site_label_1
_geom_bond_atom_site_label_2
_geom_bond_distance
_geom_bond_site_symmetry_2
_geom_bond_publ_flag
Zn1 S4 2.2682(9) . ?
Zn1 S2 2.3761(9) . ?
Zn1 S3 2.3810(10) . ?
Zn1 S1 2.3888(9) . ?
S1 C1 1.715(3) . ?
S2 C12 1.721(3) . ?
S3 C23 1.719(3) . ?
S4 C34 1.835(5) . ?
N1 C1 1.359(4) . ?
N1 C2 1.388(4) . ?
N1 C4 1.444(4) . ?
N2 C12 1.361(4) . ?
N2 C13 1.380(4) . ?
N2 C15 1.443(4) . ?
N3 C23 1.359(4) . ?
N3 C24 1.379(4) . ?
N3 C26 1.442(4) . ?
N4 C1 1.354(4) . ?
N4 C3 1.390(4) . ?
N4 B1 1.534(5) . ?
N5 C12 1.347(4) . ?
N5 C14 1.387(4) . ?
N5 B1 1.552(4) . ?
N6 C23 1.340(4) . ?
N6 C25 1.394(4) . ?
N6 B1 1.559(4) . ?
O1 C36 1.359(6) . ?
O2 C37 1.416(5) . ?
O3 C38 1.394(5) . ?
C2 C3 1.340(5) . ?
C4 C9 1.388(5) . ?
C4 C5 1.390(5) . ?
C5 C6 1.398(5) . ?
C5 C11 1.508(5) . ?
C6 C7 1.370(6) . ?
C7 C8 1.381(5) . ?
C8 C9 1.393(5) . ?
C9 C10 1.512(5) . ?
C13 C14 1.350(4) . ?
C15 C16 1.387(5) . ?
C15 C20 1.391(5) . ?
C16 C17 1.392(5) . ?
C16 C22 1.505(6) . ?
C17 C18 1.379(6) . ?
C18 C19 1.382(5) . ?
C19 C20 1.395(5) . ?
C20 C21 1.505(5) . ?
C24 C25 1.338(5) . ?
C26 C31 1.375(5) . ?
C26 C27 1.407(6) . ?
C27 C28 1.389(6) . ?
C27 C33 1.494(6) . ?
C28 C29 1.378(7) . ?
C29 C30 1.359(7) . ?
C30 C31 1.397(6) . ?
C31 C32 1.498(7) . ?
C34 C35 1.284(7) . ?
